data_1517044
loop_
_publ_author_name
'Victor F. Shul-gin'
'Oleg V. Konnik'
'Susana V. Abkhairova'
'Alexey N. Gusev'
'Svetlana B. Meshkova'
'Anna V. Kiriyak'
'Eduard B. Rusanov'
'Miki Hasegawa'
'Wolfgang Linert'

_publ_section_title
;
 Anionic lanthanide complexes with
 3-methyl-1-phenyl-4-formylpyrazole-5-one and hydroxonium as counter ion
;
_journal_name_full
;
Inorganica Chimica Acta
;
_journal_page_first 33
_journal_page_last 38
_journal_volume 402
_journal_year 2013
_chemical_formula_sum 'C44 H41 Eu N8 O10'
_chemical_formula_weight 993.81
_chemical_name_systematic
; 
Hydroxonium 
Tetrakis(3-methyl-1-phenyl-4-formylpyrazole-5-onato)europium(III)ate
;
_space_group_IT_number 120
_symmetry_cell_setting tetragonal
_symmetry_space_group_name_Hall 'I -4 -2c'
_symmetry_space_group_name_H-M 'I -4 c 2'
_atom_sites_solution_hydrogens geom
_atom_sites_solution_primary direct
_atom_sites_solution_secondary difmap
_cell_angle_alpha 90.00
_cell_angle_beta 90.00
_cell_angle_gamma 90.00
_cell_formula_units_Z 4
_cell_length_a 16.3271(3)
_cell_length_b 16.3271(3)
_cell_length_c 16.1084(8)
_cell_measurement_temperature 296(2)
_cell_volume 4294.1(2)
_computing_structure_refinement 'SHELXL-97 (Sheldrick, 1997)'
_computing_structure_solution 'SHELXS-97 (Sheldrick, 1990)'
_diffrn_ambient_temperature 296(2)
_diffrn_measured_fraction_theta_full 0.994
_diffrn_measured_fraction_theta_max 0.994
_diffrn_radiation_monochromator graphite
_diffrn_radiation_source 'fine-focus sealed tube'
_diffrn_radiation_type MoK\a
_diffrn_radiation_wavelength 0.71073
_diffrn_reflns_av_R_equivalents 0.0883
_diffrn_reflns_av_sigmaI/netI 0.0525
_diffrn_reflns_limit_h_max 21
_diffrn_reflns_limit_h_min -21
_diffrn_reflns_limit_k_max 21
_diffrn_reflns_limit_k_min -20
_diffrn_reflns_limit_l_max 21
_diffrn_reflns_limit_l_min -21
_diffrn_reflns_number 33086
_diffrn_reflns_theta_full 28.30
_diffrn_reflns_theta_max 28.30
_diffrn_reflns_theta_min 3.06
_exptl_absorpt_coefficient_mu 1.529
_exptl_crystal_density_diffrn 1.537
_exptl_crystal_density_method 'not measured'
_exptl_crystal_F_000 2016
_refine_diff_density_max 1.671
_refine_diff_density_min -1.104
_refine_diff_density_rms 0.093
_refine_ls_abs_structure_details 'Flack H D (1983), Acta Cryst. A39, 876-881'
_refine_ls_abs_structure_Flack -0.04(3)
_refine_ls_extinction_method none
_refine_ls_goodness_of_fit_ref 1.024
_refine_ls_hydrogen_treatment mixed
_refine_ls_matrix_type full
_refine_ls_number_parameters 125
_refine_ls_number_reflns 2666
_refine_ls_number_restraints 0
_refine_ls_restrained_S_all 1.024
_refine_ls_R_factor_all 0.0783
_refine_ls_R_factor_gt 0.0452
_refine_ls_shift/su_max 0.000
_refine_ls_shift/su_mean 0.000
_refine_ls_structure_factor_coef Fsqd
_refine_ls_weighting_details 'calc w=1/[\s^2^(Fo^2^)+(0.0544P)^2^+6.2451P] where P=(Fo^2^+2Fc^2^)/3'
_refine_ls_weighting_scheme calc
_refine_ls_wR_factor_gt 0.0992
_refine_ls_wR_factor_ref 0.1136
_reflns_number_gt 1883
_reflns_number_total 2666
_reflns_threshold_expression >2sigma(I)
_cod_data_source_file ICA-2013-402-33-38-1.cif
_cod_data_source_block 08
_cod_original_sg_symbol_H-M I-4c2
_cod_database_code 1517044

loop_
_symmetry_equiv_pos_as_xyz
'x, y, z'
'-x, -y, z'
'y, -x, -z'
'-y, x, -z'
'x, -y, z+1/2'
'-x, y, z+1/2'
'y, x, -z+1/2'
'-y, -x, -z+1/2'
'x+1/2, y+1/2, z+1/2'
'-x+1/2, -y+1/2, z+1/2'
'y+1/2, -x+1/2, -z+1/2'
'-y+1/2, x+1/2, -z+1/2'
'x+1/2, -y+1/2, z+1'
'-x+1/2, y+1/2, z+1'
'y+1/2, x+1/2, -z+1'
'-y+1/2, -x+1/2, -z+1'

loop_
_atom_site_label
_atom_site_type_symbol
_atom_site_fract_x
_atom_site_fract_y
_atom_site_fract_z
_atom_site_U_iso_or_equiv
_atom_site_adp_type
_atom_site_occupancy
_atom_site_symmetry_multiplicity
_atom_site_calc_flag
_atom_site_refinement_flags
_atom_site_disorder_assembly
_atom_site_disorder_group
Eu1 Eu 1.0000 0.0000 0.2500 0.03757(15) Uani 1 4 d S . .
N1 N 0.9886(3) 0.2505(3) 0.3834(3) 0.0426(12) Uani 1 1 d . . .
N2 N 1.0340(3) 0.2763(3) 0.4541(3) 0.0449(12) Uani 1 1 d . A .
O1 O 0.9806(2) 0.1366(2) 0.2980(3) 0.0457(10) Uani 1 1 d . . .
O2 O 1.0915(3) 0.0137(3) 0.3694(3) 0.0560(12) Uani 1 1 d . . .
O3 O 1.0657(9) 0.4326(8) 0.5399(7) 0.103(4) Uani 0.50 1 d P . .
C1 C 1.0103(3) 0.1734(3) 0.3593(4) 0.0374(12) Uani 1 1 d . A .
C2 C 1.0709(3) 0.1489(3) 0.4174(4) 0.0371(12) Uani 1 1 d . . .
C3 C 1.0817(3) 0.2132(3) 0.4731(3) 0.0393(12) Uani 1 1 d . A .
C4 C 1.1075(4) 0.0703(4) 0.4183(4) 0.0468(16) Uani 1 1 d . A .
H4 H 1.1468 0.0602 0.4589 0.056 Uiso 1 1 calc R . .
C5 C 1.1365(2) 0.2181(3) 0.5481(3) 0.0546(16) Uani 1 1 d . . .
H5A H 1.1294 0.2702 0.5747 0.082 Uiso 1 1 calc R A .
H5B H 1.1926 0.2120 0.5311 0.082 Uiso 1 1 calc R . .
H5C H 1.1226 0.1751 0.5862 0.082 Uiso 1 1 calc R . .
C6A C 0.9186(2) 0.2931(3) 0.3545(3) 0.036(3) Uiso 0.534(8) 1 d PR A 1
C7A C 0.8806(2) 0.3474(3) 0.4090(3) 0.057(4) Uiso 0.534(8) 1 d PR A 1
H7A H 0.9003 0.3532 0.4628 0.069 Uiso 0.534(8) 1 calc PR A 1
C8A C 0.8131(2) 0.3930(3) 0.3830(3) 0.056(3) Uiso 0.534(8) 1 d PR A 1
H8A H 0.7879 0.4292 0.4195 0.067 Uiso 0.534(8) 1 calc PR A 1
C9A C 0.7837(2) 0.3844(3) 0.3026(3) 0.051(3) Uiso 0.534(8) 1 d PR A 1
H9A H 0.7387 0.4148 0.2852 0.061 Uiso 0.534(8) 1 calc PR A 1
C10A C 0.8217(2) 0.3302(3) 0.2481(3) 0.056(3) Uiso 0.534(8) 1 d PR A 1
H10A H 0.8020 0.3244 0.1943 0.068 Uiso 0.534(8) 1 calc PR A 1
C11A C 0.8891(2) 0.2846(3) 0.2741(3) 0.038(3) Uiso 0.534(8) 1 d PR A 1
H11A H 0.9144 0.2484 0.2376 0.046 Uiso 0.534(8) 1 calc PR A 1
C6B C 0.9347(9) 0.3127(9) 0.3540(8) 0.039(3) Uiso 0.466(8) 1 d P A 2
C7B C 0.9375(10) 0.3905(10) 0.3765(11) 0.065(4) Uiso 0.466(8) 1 d P A 2
H7B H 0.9796 0.4093 0.4104 0.078 Uiso 0.466(8) 1 calc PR A 2
C8B C 0.8757(11) 0.4455(12) 0.3484(11) 0.075(5) Uiso 0.466(8) 1 d P A 2
H8B H 0.8802 0.5011 0.3604 0.090 Uiso 0.466(8) 1 calc PR A 2
C9B C 0.8117(9) 0.4187(9) 0.3054(9) 0.053(4) Uiso 0.466(8) 1 d P A 2
H9B H 0.7677 0.4532 0.2947 0.063 Uiso 0.466(8) 1 calc PR A 2
C10B C 0.8112(12) 0.3387(13) 0.2767(14) 0.085(6) Uiso 0.466(8) 1 d P A 2
H10B H 0.7730 0.3225 0.2371 0.102 Uiso 0.466(8) 1 calc PR A 2
C11B C 0.8667(11) 0.2839(10) 0.3062(10) 0.064(4) Uiso 0.466(8) 1 d P A 2
H11B H 0.8605 0.2283 0.2955 0.077 Uiso 0.466(8) 1 calc PR A 2

loop_
_atom_site_aniso_label
_atom_site_aniso_U_11
_atom_site_aniso_U_22
_atom_site_aniso_U_33
_atom_site_aniso_U_23
_atom_site_aniso_U_13
_atom_site_aniso_U_12
Eu1 0.04111(18) 0.04111(18) 0.0305(2) 0.000 0.000 0.0088(3)
N1 0.044(3) 0.047(3) 0.037(3) -0.005(2) -0.003(2) 0.013(2)
N2 0.048(3) 0.048(3) 0.039(3) -0.007(2) -0.004(2) 0.005(2)
O1 0.060(3) 0.037(2) 0.040(2) -0.0041(18) -0.0155(19) 0.0074(18)
O2 0.071(3) 0.047(3) 0.050(3) -0.0005(19) -0.021(2) 0.021(2)
O3 0.089(11) 0.101(11) 0.120(10) -0.032(10) 0.010(9) -0.028(5)
C1 0.041(3) 0.036(3) 0.036(3) 0.006(2) 0.003(2) 0.009(2)
C2 0.033(3) 0.042(3) 0.036(3) 0.005(3) 0.005(2) 0.002(2)
C3 0.037(3) 0.048(3) 0.033(3) 0.001(2) 0.001(2) -0.005(2)
C4 0.057(4) 0.051(4) 0.032(3) -0.001(3) -0.013(3) 0.016(3)
C5 0.055(4) 0.055(4) 0.054(4) -0.004(3) -0.013(3) -0.004(3)

loop_
_atom_type_symbol
_atom_type_description
_atom_type_scat_dispersion_real
_atom_type_scat_dispersion_imag
_atom_type_scat_source
C C 0.0033 0.0016 'International Tables Vol C Tables 4.2.6.8 and 6.1.1.4'
H H 0.0000 0.0000 'International Tables Vol C Tables 4.2.6.8 and 6.1.1.4'
N N 0.0061 0.0033 'International Tables Vol C Tables 4.2.6.8 and 6.1.1.4'
O O 0.0106 0.0060 'International Tables Vol C Tables 4.2.6.8 and 6.1.1.4'
Eu Eu -0.1578 3.6682 'International Tables Vol C Tables 4.2.6.8 and 6.1.1.4'

loop_
_geom_angle_atom_site_label_1
_geom_angle_atom_site_label_2
_geom_angle_atom_site_label_3
_geom_angle
_geom_angle_site_symmetry_1
_geom_angle_site_symmetry_3
O1 Eu1 O1 81.74(19) 8_665 .
O1 Eu1 O1 142.1(2) 8_665 7_645
O1 Eu1 O1 110.7(2) . 7_645
O1 Eu1 O1 110.7(2) 8_665 2_755
O1 Eu1 O1 142.1(2) . 2_755
O1 Eu1 O1 81.74(19) 7_645 2_755
O1 Eu1 O2 144.58(15) 8_665 .
O1 Eu1 O2 74.94(13) . .
O1 Eu1 O2 72.27(16) 7_645 .
O1 Eu1 O2 75.49(15) 2_755 .
O1 Eu1 O2 74.94(13) 8_665 8_665
O1 Eu1 O2 144.58(15) . 8_665
O1 Eu1 O2 75.49(15) 7_645 8_665
O1 Eu1 O2 72.27(16) 2_755 8_665
O2 Eu1 O2 136.9(2) . 8_665
O1 Eu1 O2 72.27(16) 8_665 2_755
O1 Eu1 O2 75.49(15) . 2_755
O1 Eu1 O2 144.58(15) 7_645 2_755
O1 Eu1 O2 74.94(13) 2_755 2_755
O2 Eu1 O2 76.3(3) . 2_755
O2 Eu1 O2 120.4(2) 8_665 2_755
O1 Eu1 O2 75.49(15) 8_665 7_645
O1 Eu1 O2 72.27(16) . 7_645
O1 Eu1 O2 74.94(13) 7_645 7_645
O1 Eu1 O2 144.58(15) 2_755 7_645
O2 Eu1 O2 120.4(2) . 7_645
O2 Eu1 O2 76.3(3) 8_665 7_645
O2 Eu1 O2 136.9(2) 2_755 7_645
C1 N1 C6A 124.7(5) . .
C1 N1 N2 111.4(4) . .
C6A N1 N2 122.6(4) . .
C1 N1 C6B 136.3(7) . .
C6A N1 C6B 16.7(7) . .
N2 N1 C6B 112.2(7) . .
C3 N2 N1 105.2(4) . .
C1 O1 Eu1 130.8(3) . .
C4 O2 Eu1 134.1(4) . .
O1 C1 N1 124.5(5) . .
O1 C1 C2 130.8(5) . .
N1 C1 C2 104.7(5) . .
C3 C2 C4 128.6(6) . .
C3 C2 C1 107.5(5) . .
C4 C2 C1 123.8(5) . .
N2 C3 C2 111.2(5) . .
N2 C3 C5 119.6(5) . .
C2 C3 C5 129.2(5) . .
O2 C4 C2 125.4(6) . .
O2 C4 H4 117.3 . .
C2 C4 H4 117.3 . .
C3 C5 H5A 109.5 . .
C3 C5 H5B 109.5 . .
H5A C5 H5B 109.5 . .
C3 C5 H5C 109.5 . .
H5A C5 H5C 109.5 . .
H5B C5 H5C 109.5 . .
C11A C6A C7A 119.8 . .
C11A C6A N1 122.4(3) . .
C7A C6A N1 117.7(3) . .
C6A C7A C8A 120.2 . .
C6A C7A H7A 119.9 . .
C8A C7A H7A 119.9 . .
C9A C8A C7A 120.0 . .
C9A C8A H8A 120.0 . .
C7A C8A H8A 120.0 . .
C8A C9A C10A 119.8 . .
C8A C9A H9A 120.1 . .
C10A C9A H9A 120.1 . .
C9A C10A C11A 120.2 . .
C9A C10A H10A 119.9 . .
C11A C10A H10A 119.9 . .
C6A C11A C10A 120.0 . .
C6A C11A H11A 120.0 . .
C10A C11A H11A 120.0 . .
C7B C6B N1 124.9(13) . .
C7B C6B C11B 119.3(14) . .
N1 C6B C11B 115.1(13) . .
C6B C7B C8B 119.6(17) . .
C6B C7B H7B 120.2 . .
C8B C7B H7B 120.2 . .
C9B C8B C7B 121.0(19) . .
C9B C8B H8B 119.5 . .
C7B C8B H8B 119.5 . .
C8B C9B C10B 119.3(16) . .
C8B C9B H9B 120.3 . .
C10B C9B H9B 120.3 . .
C11B C10B C9B 120.0(19) . .
C11B C10B H10B 120.0 . .
C9B C10B H10B 120.0 . .
C10B C11B C6B 119.3(17) . .
C10B C11B H11B 120.4 . .
C6B C11B H11B 120.4 . .

loop_
_geom_bond_atom_site_label_1
_geom_bond_atom_site_label_2
_geom_bond_distance
_geom_bond_site_symmetry_2
Eu1 O1 2.381(4) 8_665
Eu1 O1 2.381(4) .
Eu1 O1 2.381(4) 7_645
Eu1 O1 2.381(4) 2_755
Eu1 O2 2.445(5) .
Eu1 O2 2.445(5) 8_665
Eu1 O2 2.445(5) 2_755
Eu1 O2 2.445(5) 7_645
N1 C1 1.364(8) .
N1 C6A 1.416(6) .
N1 N2 1.422(7) .
N1 C6B 1.423(13) .
N2 C3 1.328(7) .
O1 C1 1.254(7) .
O2 C4 1.242(7) .
O3 O3 1.29(2) 16_665
C1 C2 1.421(7) .
C2 C3 1.392(7) .
C2 C4 1.415(8) .
C3 C5 1.505(6) .
C4 H4 0.9300 .
C5 H5A 0.9600 .
C5 H5B 0.9600 .
C5 H5C 0.9600 .
C6A C11A 1.3888 .
C6A C7A 1.3922 .
C7A C8A 1.3941 .
C7A H7A 0.9300 .
C8A C9A 1.3890 .
C8A H8A 0.9300 .
C9A C10A 1.3922 .
C9A H9A 0.9300 .
C10A C11A 1.3943 .
C10A H10A 0.9300 .
C11A H11A 0.9300 .
C6B C7B 1.32(2) .
C6B C11B 1.43(2) .
C7B C8B 1.42(2) .
C7B H7B 0.9300 .
C8B C9B 1.33(2) .
C8B H8B 0.9300 .
C9B C10B 1.39(3) .
C9B H9B 0.9300 .
C10B C11B 1.36(2) .
C10B H10B 0.9300 .
C11B H11B 0.9300 .

loop_
_geom_torsion_atom_site_label_1
_geom_torsion_atom_site_label_2
_geom_torsion_atom_site_label_3
_geom_torsion_atom_site_label_4
_geom_torsion
_geom_torsion_site_symmetry_1
C1 N1 N2 C3 -1.3(6) .
C6A N1 N2 C3 166.2(5) .
C6B N1 N2 C3 -179.0(8) .
O1 Eu1 O1 C1 149.8(6) 8_665
O1 Eu1 O1 C1 -67.2(5) 7_645
O1 Eu1 O1 C1 36.5(5) 2_755
O2 Eu1 O1 C1 -3.3(5) .
O2 Eu1 O1 C1 -161.3(4) 8_665
O2 Eu1 O1 C1 76.1(5) 2_755
O2 Eu1 O1 C1 -132.9(5) 7_645
O1 Eu1 O2 C4 -50.9(7) 8_665
O1 Eu1 O2 C4 -0.3(6) .
O1 Eu1 O2 C4 117.8(6) 7_645
O1 Eu1 O2 C4 -156.4(6) 2_755
O2 Eu1 O2 C4 161.1(7) 8_665
O2 Eu1 O2 C4 -78.7(6) 2_755
O2 Eu1 O2 C4 58.1(6) 7_645
Eu1 O1 C1 N1 -174.5(4) .
Eu1 O1 C1 C2 6.0(9) .
C6A N1 C1 O1 14.0(9) .
N2 N1 C1 O1 -178.8(5) .
C6B N1 C1 O1 -2.0(13) .
C6A N1 C1 C2 -166.4(5) .
N2 N1 C1 C2 0.8(6) .
C6B N1 C1 C2 177.6(11) .
O1 C1 C2 C3 179.6(6) .
N1 C1 C2 C3 0.1(6) .
O1 C1 C2 C4 -4.0(10) .
N1 C1 C2 C4 176.4(5) .
N1 N2 C3 C2 1.3(6) .
N1 N2 C3 C5 -177.6(4) .
C4 C2 C3 N2 -177.0(6) .
C1 C2 C3 N2 -0.9(6) .
C4 C2 C3 C5 1.7(9) .
C1 C2 C3 C5 177.9(5) .
Eu1 O2 C4 C2 1.7(10) .
C3 C2 C4 O2 175.4(6) .
C1 C2 C4 O2 -0.2(10) .
C1 N1 C6A C11A -34.2(6) .
N2 N1 C6A C11A 160.0(4) .
C6B N1 C6A C11A 105(2) .
C1 N1 C6A C7A 148.0(4) .
N2 N1 C6A C7A -17.8(6) .
C6B N1 C6A C7A -73(2) .
C11A C6A C7A C8A 0.0 .
N1 C6A C7A C8A 177.9(3) .
C6A C7A C8A C9A 0.0 .
C7A C8A C9A C10A 0.0 .
C8A C9A C10A C11A 0.0 .
C7A C6A C11A C10A 0.0 .
N1 C6A C11A C10A -177.8(3) .
C9A C10A C11A C6A 0.0 .
C1 N1 C6B C7B -163.1(12) .
C6A N1 C6B C7B 145(3) .
N2 N1 C6B C7B 13.7(17) .
C1 N1 C6B C11B 26.1(18) .
C6A N1 C6B C11B -25.6(16) .
N2 N1 C6B C11B -157.1(11) .
N1 C6B C7B C8B -174.4(14) .
C11B C6B C7B C8B -4(2) .
C6B C7B C8B C9B 5(3) .
C7B C8B C9B C10B -10(3) .
C8B C9B C10B C11B 14(3) .
C9B C10B C11B C6B -12(3) .
C7B C6B C11B C10B 8(3) .
N1 C6B C11B C10B 179.0(17) .
